data_1544541
loop_
_publ_author_name
'Kaur, Manpreet'
'Mohamed, Shaaban K.'
'Akkurt, Mehmet'
'Jasinski, Jerry P.'
'El-Emary, Talaat I.'
'Albayati, Mustafa R.'

_publ_section_title
;
 3-(9<i>H</i>-Carbazol-9-yl)propanoic acid
;
_journal_coeditor_code HB4092
_journal_issue 11
_journal_name_full IUCrData
_journal_page_first x161787
_journal_paper_doi 10.1107/S2414314616017879
_journal_volume 1
_journal_year 2016
_chemical_formula_iupac 'C15 H13 N O2'
_chemical_formula_moiety 'C15 H13 N O2'
_chemical_formula_sum 'C15 H13 N O2'
_chemical_formula_weight 239.26
_chemical_name_systematic
;
3-(9<i>H</i>-Carbazol-9-yl)propanoic acid
;
_space_group_crystal_system triclinic
_space_group_IT_number 2
_space_group_name_Hall '-P 1'
_space_group_name_H-M_alt 'P -1'
_symmetry_space_group_name_Hall '-P 1'
_symmetry_space_group_name_H-M 'P -1'
_atom_sites_solution_hydrogens geom
_atom_sites_solution_primary direct
_cell_angle_alpha 62.429(5)
_cell_angle_beta 79.276(4)
_cell_angle_gamma 77.627(4)
_cell_formula_units_Z 4
_cell_length_a 9.4550(5)
_cell_length_b 11.9077(6)
_cell_length_c 12.2120(7)
_cell_measurement_reflns_used 3450
_cell_measurement_temperature 173(2)
_cell_measurement_theta_max 71.2310
_cell_measurement_theta_min 4.0790
_cell_volume 1184.46(12)
_computing_cell_refinement
;
CrysAlis PRO (Agilent, 2014)
;
_computing_data_collection
;
CrysAlis PRO (Agilent, 2014)
;
_computing_data_reduction
;
CrysAlis PRO (Agilent, 2014)
;
_computing_molecular_graphics
;
<i>OLEX2</i> (Dolomanov <i>et al.</i>,  2009)
;
_computing_publication_material
;
<i>OLEX2</i> (Dolomanov <i>et al.</i>,  2009)
;
_computing_structure_refinement
;
SHELXL2014 (Sheldrick, 2015b)
;
_computing_structure_solution
;
SHELXT (Sheldrick, 2015a)
;
_diffrn_ambient_temperature 173(2)
_diffrn_detector_area_resol_mean 16.0416
_diffrn_measured_fraction_theta_full 0.997
_diffrn_measured_fraction_theta_max 0.974
_diffrn_measurement_device 'four-circle diffractometer'
_diffrn_measurement_device_type 'Rigaku Oxford Diffraction Eos Gemini'
_diffrn_measurement_method '\w scans'
_diffrn_radiation_monochromator graphite
_diffrn_radiation_type CuK\a
_diffrn_radiation_wavelength 1.54184
_diffrn_reflns_av_R_equivalents 0.0413
_diffrn_reflns_limit_h_max 11
_diffrn_reflns_limit_h_min -8
_diffrn_reflns_limit_k_max 13
_diffrn_reflns_limit_k_min -14
_diffrn_reflns_limit_l_max 14
_diffrn_reflns_limit_l_min -14
_diffrn_reflns_number 8217
_diffrn_reflns_theta_full 67.684
_diffrn_reflns_theta_max 71.394
_diffrn_reflns_theta_min 4.105
_exptl_absorpt_coefficient_mu 0.722
_exptl_absorpt_correction_T_max 1.00000
_exptl_absorpt_correction_T_min 0.80386
_exptl_absorpt_correction_type multi-scan
_exptl_absorpt_process_details
;
(CrysAlis PRO; Agilent, 2014)
;
_exptl_crystal_colour colourless
_exptl_crystal_density_diffrn 1.342
_exptl_crystal_description plate
_exptl_crystal_F_000 504
_exptl_crystal_size_max 0.38
_exptl_crystal_size_mid 0.24
_exptl_crystal_size_min 0.02
_refine_diff_density_max 0.227
_refine_diff_density_min -0.250
_refine_ls_extinction_method none
_refine_ls_goodness_of_fit_ref 1.026
_refine_ls_hydrogen_treatment constr
_refine_ls_matrix_type full
_refine_ls_number_parameters 327
_refine_ls_number_reflns 4490
_refine_ls_number_restraints 0
_refine_ls_restrained_S_all 1.026
_refine_ls_R_factor_all 0.0591
_refine_ls_R_factor_gt 0.0445
_refine_ls_shift/su_max 0.001
_refine_ls_shift/su_mean 0.000
_refine_ls_structure_factor_coef Fsqd
_refine_ls_weighting_details 'w=1/[\s^2^(Fo^2^)+(0.0700P)^2^+0.1104P] where P=(Fo^2^+2Fc^2^)/3'
_refine_ls_weighting_scheme calc
_refine_ls_wR_factor_gt 0.1158
_refine_ls_wR_factor_ref 0.1251
_reflns_number_gt 3605
_reflns_number_total 4490
_reflns_threshold_expression 'I > 2\s(I)'
_cod_data_source_file hb4092sup1.cif
_cod_data_source_block I
_cod_original_cell_volume 1184.47(12)
_cod_database_code 1544541
_shelx_space_group_comment
;
The symmetry employed for this shelxl refinement is uniquely defined
by the following loop, which should always be used as a source of
symmetry information in preference to the above space-group names.
They are only intended as comments.
;

loop_
_space_group_symop_operation_xyz
'x, y, z'
'-x, -y, -z'

loop_
_atom_site_type_symbol
_atom_site_label
_atom_site_fract_x
_atom_site_fract_y
_atom_site_fract_z
_atom_site_U_iso_or_equiv
_atom_site_adp_type
_atom_site_calc_flag
_atom_site_occupancy
O O1A 0.30384(13) 0.53906(11) 0.50496(11) 0.0368(3) Uani d 1
H H1A 0.3728 0.4870 0.5440 0.055 Uiso calc 1
O O2A 0.48660(13) 0.63144(11) 0.36956(11) 0.0363(3) Uani d 1
N N1A 0.34738(14) 0.92232(12) 0.18471(12) 0.0276(3) Uani d 1
C C1A 0.35653(17) 0.62751(14) 0.40047(14) 0.0280(3) Uani d 1
C C2A 0.24026(17) 0.72309(14) 0.32348(15) 0.0295(3) Uani d 1
H H2AA 0.1885 0.7761 0.3657 0.035 Uiso calc 1
H H2AB 0.1688 0.6766 0.3179 0.035 Uiso calc 1
C C3A 0.29874(18) 0.81094(14) 0.19250(15) 0.0296(3) Uani d 1
H H3AA 0.3812 0.7615 0.1629 0.035 Uiso calc 1
H H3AB 0.2214 0.8401 0.1365 0.035 Uiso calc 1
C C4A 0.48895(17) 0.94769(14) 0.16488(14) 0.0269(3) Uani d 1
C C5A 0.62051(19) 0.87355(16) 0.15129(15) 0.0334(4) Uani d 1
H H5A 0.6234 0.7909 0.1567 0.040 Uiso calc 1
C C6A 0.74688(19) 0.92506(17) 0.12951(16) 0.0380(4) Uani d 1
H H6A 0.8380 0.8769 0.1190 0.046 Uiso calc 1
C C7A 0.74389(19) 1.04588(17) 0.12266(16) 0.0379(4) Uani d 1
H H7A 0.8327 1.0780 0.1080 0.045 Uiso calc 1
C C8A 0.61415(18) 1.11927(15) 0.13675(15) 0.0320(4) Uani d 1
H H8A 0.6129 1.2011 0.1328 0.038 Uiso calc 1
C C9A 0.48409(17) 1.07082(14) 0.15706(14) 0.0266(3) Uani d 1
C C10A 0.33290(17) 1.12215(14) 0.17007(13) 0.0268(3) Uani d 1
C C11A 0.25935(18) 1.23829(15) 0.16644(15) 0.0318(4) Uani d 1
H H11A 0.3119 1.3032 0.1552 0.038 Uiso calc 1
C C12A 0.10905(19) 1.25785(16) 0.17948(16) 0.0356(4) Uani d 1
H H12A 0.0580 1.3368 0.1769 0.043 Uiso calc 1
C C13A 0.03124(18) 1.16260(16) 0.19641(16) 0.0347(4) Uani d 1
H H13A -0.0721 1.1780 0.2056 0.042 Uiso calc 1
C C14A 0.10125(18) 1.04660(15) 0.20008(15) 0.0307(3) Uani d 1
H H14A 0.0479 0.9822 0.2115 0.037 Uiso calc 1
C C15A 0.25248(17) 1.02766(14) 0.18644(14) 0.0264(3) Uani d 1
O O1B 0.19516(14) -0.03589(12) 0.49393(13) 0.0418(3) Uani d 1
H H1B 0.1181 -0.0596 0.4929 0.063 Uiso calc 1
O O2B 0.03890(13) 0.12573(11) 0.51304(12) 0.0386(3) Uani d 1
N N1B 0.29252(14) 0.34102(12) 0.39404(12) 0.0280(3) Uani d 1
C C1B 0.16291(19) 0.06936(14) 0.50979(14) 0.0316(4) Uani d 1
C C2B 0.2935(2) 0.10816(16) 0.52860(17) 0.0379(4) Uani d 1
H H2BA 0.3736 0.1027 0.4654 0.046 Uiso calc 1
H H2BB 0.3249 0.0457 0.6111 0.046 Uiso calc 1
C C3B 0.27139(19) 0.24259(16) 0.52076(15) 0.0337(4) Uani d 1
H H3BA 0.1716 0.2613 0.5569 0.040 Uiso calc 1
H H3BB 0.3407 0.2452 0.5709 0.040 Uiso calc 1
C C4B 0.42766(17) 0.36444(15) 0.32828(15) 0.0289(3) Uani d 1
C C5B 0.56543(18) 0.30203(17) 0.36535(17) 0.0352(4) Uani d 1
H H5B 0.5771 0.2303 0.4439 0.042 Uiso calc 1
C C6B 0.68471(19) 0.34902(19) 0.28274(19) 0.0408(4) Uani d 1
H H6B 0.7799 0.3092 0.3059 0.049 Uiso calc 1
C C7B 0.6682(2) 0.4534(2) 0.16639(18) 0.0423(4) Uani d 1
H H7B 0.7521 0.4831 0.1119 0.051 Uiso calc 1
C C8B 0.53203(19) 0.51376(17) 0.12957(17) 0.0356(4) Uani d 1
H H8B 0.5216 0.5843 0.0501 0.043 Uiso calc 1
C C9B 0.40870(17) 0.46945(15) 0.21127(14) 0.0276(3) Uani d 1
C C10B 0.25444(17) 0.51095(14) 0.20579(14) 0.0261(3) Uani d 1
C C11B 0.16898(19) 0.60655(15) 0.11495(15) 0.0318(4) Uani d 1
H H11B 0.2129 0.6587 0.0355 0.038 Uiso calc 1
C C12B 0.01968(19) 0.62424(16) 0.14224(16) 0.0350(4) Uani d 1
H H12B -0.0394 0.6885 0.0808 0.042 Uiso calc 1
C C13B -0.04531(18) 0.54809(16) 0.25991(17) 0.0348(4) Uani d 1
H H13B -0.1477 0.5640 0.2778 0.042 Uiso calc 1
C C14B 0.03629(18) 0.45028(15) 0.35055(15) 0.0312(3) Uani d 1
H H14B -0.0085 0.3980 0.4296 0.037 Uiso calc 1
C C15B 0.18638(17) 0.43128(14) 0.32170(14) 0.0261(3) Uani d 1

loop_
_atom_site_aniso_label
_atom_site_aniso_U_11
_atom_site_aniso_U_22
_atom_site_aniso_U_33
_atom_site_aniso_U_12
_atom_site_aniso_U_13
_atom_site_aniso_U_23
O1A 0.0351(6) 0.0327(6) 0.0308(6) -0.0078(5) 0.0006(5) -0.0045(5)
O2A 0.0340(6) 0.0307(6) 0.0326(6) -0.0066(5) 0.0002(5) -0.0046(5)
N1A 0.0292(7) 0.0200(6) 0.0321(7) -0.0023(5) -0.0034(5) -0.0107(5)
C1A 0.0345(8) 0.0225(7) 0.0280(7) -0.0073(6) 0.0019(6) -0.0125(6)
C2A 0.0340(8) 0.0211(7) 0.0348(8) -0.0053(6) -0.0007(6) -0.0140(6)
C3A 0.0383(9) 0.0215(7) 0.0298(8) -0.0044(6) -0.0057(6) -0.0112(6)
C4A 0.0304(8) 0.0225(7) 0.0225(7) -0.0036(6) -0.0023(6) -0.0056(6)
C5A 0.0365(9) 0.0259(7) 0.0301(8) 0.0000(6) -0.0014(6) -0.0086(6)
C6A 0.0306(8) 0.0379(9) 0.0322(8) 0.0020(7) -0.0019(6) -0.0077(7)
C7A 0.0318(8) 0.0391(9) 0.0335(9) -0.0090(7) -0.0041(7) -0.0063(7)
C8A 0.0357(9) 0.0277(8) 0.0279(8) -0.0094(6) -0.0038(6) -0.0061(6)
C9A 0.0302(8) 0.0232(7) 0.0230(7) -0.0048(6) -0.0030(6) -0.0068(6)
C10A 0.0330(8) 0.0223(7) 0.0225(7) -0.0047(6) -0.0022(6) -0.0077(6)
C11A 0.0393(9) 0.0248(7) 0.0333(8) -0.0063(6) -0.0018(7) -0.0144(7)
C12A 0.0401(9) 0.0278(8) 0.0394(9) 0.0037(7) -0.0042(7) -0.0190(7)
C13A 0.0293(8) 0.0346(8) 0.0383(9) 0.0012(7) -0.0037(7) -0.0167(7)
C14A 0.0317(8) 0.0266(7) 0.0329(8) -0.0058(6) -0.0032(6) -0.0115(6)
C15A 0.0312(8) 0.0209(7) 0.0243(7) -0.0032(6) -0.0037(6) -0.0076(6)
O1B 0.0383(7) 0.0310(6) 0.0559(8) -0.0018(5) -0.0064(6) -0.0197(6)
O2B 0.0364(7) 0.0296(6) 0.0469(7) -0.0071(5) 0.0021(5) -0.0158(5)
N1B 0.0298(7) 0.0238(6) 0.0275(7) -0.0063(5) 0.0000(5) -0.0088(5)
C1B 0.0395(9) 0.0207(7) 0.0251(7) -0.0059(6) 0.0003(6) -0.0029(6)
C2B 0.0405(9) 0.0264(8) 0.0346(9) -0.0059(7) -0.0073(7) -0.0016(7)
C3B 0.0406(9) 0.0320(8) 0.0257(8) -0.0101(7) -0.0022(6) -0.0087(7)
C4B 0.0307(8) 0.0273(7) 0.0336(8) -0.0074(6) 0.0014(6) -0.0179(7)
C5B 0.0348(9) 0.0350(9) 0.0406(9) -0.0034(7) -0.0049(7) -0.0210(8)
C6B 0.0285(8) 0.0511(11) 0.0543(11) -0.0040(7) -0.0025(8) -0.0343(9)
C7B 0.0330(9) 0.0562(11) 0.0492(11) -0.0169(8) 0.0106(8) -0.0340(10)
C8B 0.0367(9) 0.0392(9) 0.0355(9) -0.0155(7) 0.0083(7) -0.0205(7)
C9B 0.0325(8) 0.0261(7) 0.0300(8) -0.0096(6) 0.0021(6) -0.0168(6)
C10B 0.0311(8) 0.0219(7) 0.0280(7) -0.0084(6) 0.0027(6) -0.0135(6)
C11B 0.0411(9) 0.0228(7) 0.0284(8) -0.0077(6) 0.0009(6) -0.0089(6)
C12B 0.0391(9) 0.0264(8) 0.0356(9) -0.0005(6) -0.0060(7) -0.0114(7)
C13B 0.0287(8) 0.0348(8) 0.0417(9) -0.0033(6) 0.0004(7) -0.0195(7)
C14B 0.0317(8) 0.0285(8) 0.0316(8) -0.0109(6) 0.0042(6) -0.0118(7)
C15B 0.0320(8) 0.0197(7) 0.0277(7) -0.0057(6) -0.0003(6) -0.0116(6)

loop_
_atom_type_symbol
_atom_type_description
_atom_type_scat_dispersion_real
_atom_type_scat_dispersion_imag
_atom_type_scat_source
C C 0.0181 0.0091 'International Tables Vol C Tables 4.2.6.8 and 6.1.1.4'
H H 0.0000 0.0000 'International Tables Vol C Tables 4.2.6.8 and 6.1.1.4'
N N 0.0311 0.0180 'International Tables Vol C Tables 4.2.6.8 and 6.1.1.4'
O O 0.0492 0.0322 'International Tables Vol C Tables 4.2.6.8 and 6.1.1.4'

loop_
_geom_angle_atom_site_label_1
_geom_angle_atom_site_label_2
_geom_angle_atom_site_label_3
_geom_angle
C1A O1A H1A 109.5
C4A N1A C3A 128.09(13)
C15A N1A C3A 122.96(13)
C15A N1A C4A 108.76(13)
O1A C1A C2A 112.92(14)
O2A C1A O1A 123.53(15)
O2A C1A C2A 123.56(14)
C1A C2A H2AA 108.9
C1A C2A H2AB 108.9
C1A C2A C3A 113.39(13)
H2AA C2A H2AB 107.7
C3A C2A H2AA 108.9
C3A C2A H2AB 108.9
N1A C3A C2A 113.38(13)
N1A C3A H3AA 108.9
N1A C3A H3AB 108.9
C2A C3A H3AA 108.9
C2A C3A H3AB 108.9
H3AA C3A H3AB 107.7
N1A C4A C5A 130.03(15)
N1A C4A C9A 108.48(13)
C5A C4A C9A 121.49(14)
C4A C5A H5A 121.3
C6A C5A C4A 117.43(16)
C6A C5A H5A 121.3
C5A C6A H6A 119.1
C5A C6A C7A 121.74(16)
C7A C6A H6A 119.1
C6A C7A H7A 119.5
C8A C7A C6A 121.07(16)
C8A C7A H7A 119.5
C7A C8A H8A 120.7
C7A C8A C9A 118.67(16)
C9A C8A H8A 120.7
C4A C9A C10A 107.01(13)
C8A C9A C4A 119.60(15)
C8A C9A C10A 133.36(15)
C11A C10A C9A 134.19(15)
C11A C10A C15A 119.35(15)
C15A C10A C9A 106.44(13)
C10A C11A H11A 120.4
C12A C11A C10A 119.10(15)
C12A C11A H11A 120.4
C11A C12A H12A 119.7
C11A C12A C13A 120.68(15)
C13A C12A H12A 119.7
C12A C13A H13A 119.3
C14A C13A C12A 121.50(16)
C14A C13A H13A 119.3
C13A C14A H14A 121.2
C13A C14A C15A 117.56(15)
C15A C14A H14A 121.2
N1A C15A C10A 109.29(14)
N1A C15A C14A 128.90(15)
C14A C15A C10A 121.81(15)
C1B O1B H1B 109.5
C4B N1B C3B 123.93(14)
C4B N1B C15B 108.55(13)
C15B N1B C3B 127.40(13)
O1B C1B C2B 112.47(15)
O2B C1B O1B 123.31(16)
O2B C1B C2B 124.17(16)
C1B C2B H2BA 108.4
C1B C2B H2BB 108.4
C1B C2B C3B 115.39(14)
H2BA C2B H2BB 107.5
C3B C2B H2BA 108.4
C3B C2B H2BB 108.4
N1B C3B C2B 112.67(14)
N1B C3B H3BA 109.1
N1B C3B H3BB 109.1
C2B C3B H3BA 109.1
C2B C3B H3BB 109.1
H3BA C3B H3BB 107.8
N1B C4B C5B 128.97(16)
N1B C4B C9B 109.05(14)
C5B C4B C9B 121.96(15)
C4B C5B H5B 121.4
C6B C5B C4B 117.28(17)
C6B C5B H5B 121.4
C5B C6B H6B 119.2
C5B C6B C7B 121.65(17)
C7B C6B H6B 119.2
C6B C7B H7B 119.6
C8B C7B C6B 120.88(16)
C8B C7B H7B 119.6
C7B C8B H8B 120.5
C7B C8B C9B 119.04(17)
C9B C8B H8B 120.5
C4B C9B C10B 106.91(13)
C8B C9B C4B 119.18(16)
C8B C9B C10B 133.87(16)
C11B C10B C9B 133.98(14)
C11B C10B C15B 119.44(14)
C15B C10B C9B 106.57(14)
C10B C11B H11B 120.5
C12B C11B C10B 119.09(15)
C12B C11B H11B 120.5
C11B C12B H12B 119.7
C11B C12B C13B 120.57(16)
C13B C12B H12B 119.7
C12B C13B H13B 119.2
C14B C13B C12B 121.56(15)
C14B C13B H13B 119.2
C13B C14B H14B 121.2
C13B C14B C15B 117.58(15)
C15B C14B H14B 121.2
N1B C15B C10B 108.86(13)
N1B C15B C14B 129.49(14)
C14B C15B C10B 121.63(14)

loop_
_geom_bond_atom_site_label_1
_geom_bond_atom_site_label_2
_geom_bond_distance
O1A H1A 0.8400
O1A C1A 1.3153(19)
O2A C1A 1.222(2)
N1A C3A 1.4520(19)
N1A C4A 1.388(2)
N1A C15A 1.384(2)
C1A C2A 1.499(2)
C2A H2AA 0.9900
C2A H2AB 0.9900
C2A C3A 1.526(2)
C3A H3AA 0.9900
C3A H3AB 0.9900
C4A C5A 1.394(2)
C4A C9A 1.416(2)
C5A H5A 0.9500
C5A C6A 1.385(3)
C6A H6A 0.9500
C6A C7A 1.396(3)
C7A H7A 0.9500
C7A C8A 1.378(2)
C8A H8A 0.9500
C8A C9A 1.402(2)
C9A C10A 1.440(2)
C10A C11A 1.393(2)
C10A C15A 1.409(2)
C11A H11A 0.9500
C11A C12A 1.381(2)
C12A H12A 0.9500
C12A C13A 1.398(2)
C13A H13A 0.9500
C13A C14A 1.382(2)
C14A H14A 0.9500
C14A C15A 1.390(2)
O1B H1B 0.8400
O1B C1B 1.319(2)
O2B C1B 1.224(2)
N1B C3B 1.4541(19)
N1B C4B 1.385(2)
N1B C15B 1.390(2)
C1B C2B 1.496(2)
C2B H2BA 0.9900
C2B H2BB 0.9900
C2B C3B 1.529(2)
C3B H3BA 0.9900
C3B H3BB 0.9900
C4B C5B 1.395(2)
C4B C9B 1.408(2)
C5B H5B 0.9500
C5B C6B 1.388(3)
C6B H6B 0.9500
C6B C7B 1.397(3)
C7B H7B 0.9500
C7B C8B 1.377(3)
C8B H8B 0.9500
C8B C9B 1.406(2)
C9B C10B 1.440(2)
C10B C11B 1.396(2)
C10B C15B 1.413(2)
C11B H11B 0.9500
C11B C12B 1.382(2)
C12B H12B 0.9500
C12B C13B 1.403(2)
C13B H13B 0.9500
C13B C14B 1.384(2)
C14B H14B 0.9500
C14B C15B 1.393(2)

loop_
_geom_hbond_atom_site_label_D
_geom_hbond_atom_site_label_H
_geom_hbond_atom_site_label_A
_geom_hbond_site_symmetry_A
_geom_hbond_distance_DH
_geom_hbond_distance_HA
_geom_hbond_distance_DA
_geom_hbond_angle_DHA
O1A H1A O2A 2_666 0.84 1.79 2.6310(17) 177
O1B H1B O2B 2_556 0.84 1.85 2.6867(18) 174
C2A H2AB Cg9 1_555 0.99 2.64 3.5319(19) 150
C2B H2BB Cg2 2_666 0.99 2.94 3.805(2) 147

loop_
_geom_torsion_atom_site_label_1
_geom_torsion_atom_site_label_2
_geom_torsion_atom_site_label_3
_geom_torsion_atom_site_label_4
_geom_torsion
O1A C1A C2A C3A -169.33(13)
O2A C1A C2A C3A 10.8(2)
N1A C4A C5A C6A 178.64(16)
N1A C4A C9A C8A -179.81(14)
N1A C4A C9A C10A -1.30(16)
C1A C2A C3A N1A -85.68(17)
C3A N1A C4A C5A -2.3(3)
C3A N1A C4A C9A 176.60(14)
C3A N1A C15A C10A -176.56(13)
C3A N1A C15A C14A 2.7(2)
C4A N1A C3A C2A 108.94(17)
C4A N1A C15A C10A -1.21(17)
C4A N1A C15A C14A 178.09(16)
C4A C5A C6A C7A 0.7(3)
C4A C9A C10A C11A -177.58(17)
C4A C9A C10A C15A 0.56(16)
C5A C4A C9A C8A -0.8(2)
C5A C4A C9A C10A 177.70(14)
C5A C6A C7A C8A -0.3(3)
C6A C7A C8A C9A -0.6(2)
C7A C8A C9A C4A 1.2(2)
C7A C8A C9A C10A -176.89(16)
C8A C9A C10A C11A 0.6(3)
C8A C9A C10A C15A 178.78(17)
C9A C4A C5A C6A -0.1(2)
C9A C10A C11A C12A 178.20(16)
C9A C10A C15A N1A 0.39(17)
C9A C10A C15A C14A -178.98(14)
C10A C11A C12A C13A 0.2(3)
C11A C10A C15A N1A 178.85(13)
C11A C10A C15A C14A -0.5(2)
C11A C12A C13A C14A -0.3(3)
C12A C13A C14A C15A 0.1(3)
C13A C14A C15A N1A -178.88(15)
C13A C14A C15A C10A 0.3(2)
C15A N1A C3A C2A -76.66(18)
C15A N1A C4A C5A -177.33(15)
C15A N1A C4A C9A 1.56(17)
C15A C10A C11A C12A 0.2(2)
O1B C1B C2B C3B 167.86(14)
O2B C1B C2B C3B -14.6(2)
N1B C4B C5B C6B -176.93(16)
N1B C4B C9B C8B 177.79(14)
N1B C4B C9B C10B -0.40(17)
C1B C2B C3B N1B -85.25(18)
C3B N1B C4B C5B 0.9(3)
C3B N1B C4B C9B -177.33(14)
C3B N1B C15B C10B 178.26(14)
C3B N1B C15B C14B -0.3(3)
C4B N1B C3B C2B -76.71(19)
C4B N1B C15B C10B 2.18(17)
C4B N1B C15B C14B -176.35(16)
C4B C5B C6B C7B -0.9(3)
C4B C9B C10B C11B -178.26(17)
C4B C9B C10B C15B 1.69(17)
C5B C4B C9B C8B -0.6(2)
C5B C4B C9B C10B -178.80(15)
C5B C6B C7B C8B 0.1(3)
C6B C7B C8B C9B 0.4(3)
C7B C8B C9B C4B -0.2(2)
C7B C8B C9B C10B 177.41(17)
C8B C9B C10B C11B 3.9(3)
C8B C9B C10B C15B -176.11(17)
C9B C4B C5B C6B 1.1(2)
C9B C10B C11B C12B -177.64(17)
C9B C10B C15B N1B -2.39(17)
C9B C10B C15B C14B 176.28(14)
C10B C11B C12B C13B 0.6(3)
C11B C10B C15B N1B 177.58(14)
C11B C10B C15B C14B -3.8(2)
C11B C12B C13B C14B -2.4(3)
C12B C13B C14B C15B 1.1(3)
C13B C14B C15B N1B -179.69(16)
C13B C14B C15B C10B 1.9(2)
C15B N1B C3B C2B 107.77(18)
C15B N1B C4B C5B 177.16(16)
C15B N1B C4B C9B -1.09(17)
C15B C10B C11B C12B 2.4(2)

_cod_database_fobs_code 1544541
